data_7047970
loop_
_publ_author_name
'Garc\'ia-L\'opez, V\'ictor'
'Palacios-Corella, Mario'
'Abherv\'e, Alexandre'
'Pellicer-Carre\~no, Isaac'
'Desplanches, C\'edric'
'Clemente-Le\'on, Miguel'
'Coronado, Eugenio'

_publ_section_title
;
 Spin-crossover compounds based on iron(ii) complexes of
 2,6-bis(pyrazol-1-yl)pyridine (bpp) functionalized with carboxylic acid
 and ethyl carboxylic acid.
;
_journal_issue 47
_journal_name_full 'Dalton transactions (Cambridge, England : 2003)'
_journal_page_first 16958
_journal_page_last 16968
_journal_paper_doi 10.1039/c8dt03511c
_journal_volume 47
_journal_year 2018
_chemical_formula_moiety '2(C28 H28 Fe N10 O4), 2(C28 H26 Fe N10 O4), 3(C3 H6 O), 4(Cl2 O8)'
_chemical_formula_sum 'C121 H126 Cl8 Fe4 N40 O51'
_chemical_formula_weight 3463.61
_space_group_crystal_system triclinic
_space_group_IT_number 2
_space_group_name_Hall '-P 1'
_space_group_name_H-M_alt 'P -1'
_symmetry_space_group_name_Hall '-P 1'
_symmetry_space_group_name_H-M 'P -1'
_atom_sites_solution_hydrogens geom
_atom_sites_solution_primary dual
_audit_creation_date 2018-11-02
_audit_creation_method
;
Olex2 1.2
(compiled May 18 2018 14:05:52 for OlexSys, GUI svn.r5506)
;
_audit_update_record
;
2018-11-05 deposited with the CCDC.
2018-11-06 downloaded from the CCDC.
;
_cell_angle_alpha 69.009(4)
_cell_angle_beta 83.330(4)
_cell_angle_gamma 89.892(4)
_cell_formula_units_Z 1
_cell_length_a 8.5561(4)
_cell_length_b 21.3922(9)
_cell_length_c 23.5484(11)
_cell_measurement_reflns_used 6528
_cell_measurement_temperature 300.00(10)
_cell_measurement_theta_max 22.6340
_cell_measurement_theta_min 3.3640
_cell_volume 3993.2(3)
_computing_cell_refinement
;
CrysAlisPro, Agilent Technologies,
Version 1.171.36.24 (release 03-12-2012 CrysAlis171 .NET)
(compiled Dec  3 2012,18:21:49)
;
_computing_data_collection
;
CrysAlisPro, Agilent Technologies,
Version 1.171.36.24 (release 03-12-2012 CrysAlis171 .NET)
(compiled Dec  3 2012,18:21:49)
;
_computing_data_reduction
;
CrysAlisPro, Agilent Technologies,
Version 1.171.36.24 (release 03-12-2012 CrysAlis171 .NET)
(compiled Dec  3 2012,18:21:49)
;
_computing_molecular_graphics 'Olex2 (Dolomanov et al., 2009)'
_computing_publication_material 'Olex2 (Dolomanov et al., 2009)'
_computing_structure_refinement 'ShelXL (Sheldrick, 2015)'
_computing_structure_solution 'ShelXT (Sheldrick, 2015)'
_diffrn_ambient_temperature 300.00(10)
_diffrn_detector_area_resol_mean 16.0267
_diffrn_measured_fraction_theta_full 0.997
_diffrn_measured_fraction_theta_max 0.927
_diffrn_measurement_details
;
#__ type_ start__ end____ width___ exp.time_
  1 omega  -88.00   10.00   1.0000   18.0000
omega____ theta____ kappa____ phi______ frames
    -      -17.6840  -67.0000   27.2844 98

#__ type_ start__ end____ width___ exp.time_
  2 omega  -88.00    6.00   1.0000   18.0000
omega____ theta____ kappa____ phi______ frames
    -      -17.6840  -57.0000 -180.0000 94

#__ type_ start__ end____ width___ exp.time_
  3 omega  -88.00   11.00   1.0000   18.0000
omega____ theta____ kappa____ phi______ frames
    -      -17.6840  -68.0000  -83.9700 99

#__ type_ start__ end____ width___ exp.time_
  4 omega  -89.00   11.00   1.0000   18.0000
omega____ theta____ kappa____ phi______ frames
    -      -17.6840  -69.0000  124.1873 100

#__ type_ start__ end____ width___ exp.time_
  5 omega  -52.00   47.00   1.0000   18.0000
omega____ theta____ kappa____ phi______ frames
    -       18.5434  -69.0000 -104.3589 99

#__ type_ start__ end____ width___ exp.time_
  6 omega  -51.00   49.00   1.0000   18.0000
omega____ theta____ kappa____ phi______ frames
    -       20.0000  -69.0000   69.9356 100

#__ type_ start__ end____ width___ exp.time_
  7 omega  -51.00   48.00   1.0000   18.0000
omega____ theta____ kappa____ phi______ frames
    -       20.0000  -68.0000   -6.4472 99

#__ type_ start__ end____ width___ exp.time_
  8 omega  -51.00   49.00   1.0000   18.0000
omega____ theta____ kappa____ phi______ frames
    -       20.0000  -69.0000  175.2479 100

#__ type_ start__ end____ width___ exp.time_
  9 omega  -51.00   15.00   1.0000   18.0000
omega____ theta____ kappa____ phi______ frames
    -       18.5434  -63.0000  134.7372 66
;
_diffrn_measurement_device_type 'SuperNova, Single source at offset), Sapphire3'
_diffrn_measurement_method '\w scans'
_diffrn_orient_matrix_UB_11 -0.0090108000
_diffrn_orient_matrix_UB_12 0.0080759000
_diffrn_orient_matrix_UB_13 0.0268699000
_diffrn_orient_matrix_UB_21 -0.0799916000
_diffrn_orient_matrix_UB_22 0.0069718000
_diffrn_orient_matrix_UB_23 -0.0038265000
_diffrn_orient_matrix_UB_31 -0.0223452000
_diffrn_orient_matrix_UB_32 -0.0339079000
_diffrn_orient_matrix_UB_33 0.0178981000
_diffrn_radiation_monochromator mirror
_diffrn_radiation_type MoK\a
_diffrn_radiation_wavelength 0.71073
_diffrn_reflns_av_R_equivalents 0.0848
_diffrn_reflns_av_unetI/netI 0.1274
_diffrn_reflns_Laue_measured_fraction_full 0.997
_diffrn_reflns_Laue_measured_fraction_max 0.927
_diffrn_reflns_limit_h_max 11
_diffrn_reflns_limit_h_min -11
_diffrn_reflns_limit_k_max 27
_diffrn_reflns_limit_k_min -26
_diffrn_reflns_limit_l_max 29
_diffrn_reflns_limit_l_min -30
_diffrn_reflns_number 60459
_diffrn_reflns_point_group_measured_fraction_full 0.997
_diffrn_reflns_point_group_measured_fraction_max 0.927
_diffrn_reflns_theta_full 25.242
_diffrn_reflns_theta_max 27.535
_diffrn_reflns_theta_min 3.309
_diffrn_source 'SuperNova (Mo) X-ray Source'
_exptl_absorpt_coefficient_mu 0.583
_exptl_absorpt_correction_T_max 1.00000
_exptl_absorpt_correction_T_min 0.56898
_exptl_absorpt_correction_type multi-scan
_exptl_absorpt_process_details
;
CrysAlisPro, Agilent Technologies,
Version 1.171.36.24 (release 03-12-2012 CrysAlis171 .NET)
(compiled Dec  3 2012,18:21:49)
Empirical absorption correction using spherical harmonics,
 implemented in SCALE3 ABSPACK scaling algorithm.
;
_exptl_crystal_colour red
_exptl_crystal_colour_primary red
_exptl_crystal_density_diffrn 1.440
_exptl_crystal_description needle
_exptl_crystal_F_000 1780
_exptl_crystal_size_max 0.39
_exptl_crystal_size_mid 0.09
_exptl_crystal_size_min 0.03
_refine_diff_density_max 1.168
_refine_diff_density_min -0.721
_refine_diff_density_rms 0.116
_refine_ls_extinction_method none
_refine_ls_goodness_of_fit_ref 1.062
_refine_ls_hydrogen_treatment constr
_refine_ls_matrix_type full
_refine_ls_number_parameters 1099
_refine_ls_number_reflns 17045
_refine_ls_number_restraints 32
_refine_ls_restrained_S_all 1.066
_refine_ls_R_factor_all 0.2250
_refine_ls_R_factor_gt 0.1136
_refine_ls_shift/su_max 0.000
_refine_ls_shift/su_mean 0.000
_refine_ls_structure_factor_coef Fsqd
_refine_ls_weighting_details 'w=1/[\s^2^(Fo^2^)+(0.2000P)^2^] where P=(Fo^2^+2Fc^2^)/3'
_refine_ls_weighting_scheme calc
_refine_ls_wR_factor_gt 0.3075
_refine_ls_wR_factor_ref 0.4051
_reflns_Friedel_coverage 0.000
_reflns_number_gt 7004
_reflns_number_total 17045
_reflns_threshold_expression 'I > 2\s(I)'
_cod_data_source_file c8dt03511c2.cif
_cod_data_source_block vg77_4300k77
_cod_depositor_comments 'Adding full bibliography for 7047960--7047970.cif.'
_cod_database_code 7047970
_shelx_shelxl_version_number 2018/1
_chemical_oxdiff_formula 'C11 H10 N O'
_shelx_space_group_comment
;
The symmetry employed for this shelxl refinement is uniquely defined
by the following loop, which should always be used as a source of
symmetry information in preference to the above space-group names.
They are only intended as comments.
;
_shelx_estimated_absorpt_t_max 0.983
_shelx_estimated_absorpt_t_min 0.804
_reflns_odcompleteness_completeness 99.73
_reflns_odcompleteness_iscentric 1
_reflns_odcompleteness_theta 24.97
_olex2_refinement_description
;
1. Fixed Uiso
 At 1.2 times of:
  All C(H) groups, All C(H,H) groups
 At 1.5 times of:
  All C(H,H,H) groups
2. Restrained distances
 Cl4-O22A = Cl4-O23A = Cl4-O22B = Cl4-O24B = Cl4-O24A = Cl4-O21A = Cl4-O23B =
 Cl4-O21B
 1.4 with sigma of 0.02
 Cl5-O26B = Cl5-O28A = Cl5-O27B = Cl5-O25A = Cl5-O26A = Cl5-O28B = Cl5-O25B =
 Cl5-O27A
 1.4 with sigma of 0.02
3. Uiso/Uaniso restraints and constraints
O19A \\sim O19B \\sim O18A \\sim O18B \\sim O20A \\sim O20B: within 1.7A with
sigma of 0.04 and sigma for terminal atoms of 0.08
O28B \\sim O25B \\sim O26A \\sim O26B \\sim O27A \\sim O27B \\sim O28A \\sim
O25A: within 1.7A with sigma of 0.04 and sigma for terminal atoms of 0.08
O23B \\sim O22A \\sim O22B \\sim O21A \\sim O24B \\sim O23A \\sim O21B \\sim
O24A: within 1.7A with sigma of 0.04 and sigma for terminal atoms of 0.08
4. Others
 Fixed Sof: C13A(0.5) H13A(0.5) H13B(0.5) C13B(0.5) H13C(0.5) H13D(0.5)
 C14A(0.5) H14A(0.5) H14B(0.5) H14C(0.5) C14B(0.5) H14D(0.5) H14E(0.5)
 H14F(0.5) C56A(0.5) H56A(0.5) H56B(0.5) C56B(0.5) H56C(0.5) H56D(0.5)
 C57A(0.5) H57A(0.5) H57B(0.5) H57C(0.5) C57B(0.5) H57D(0.5) H57E(0.5)
 H57F(0.5) C58(0.5) H58A(0.5) H58B(0.5) H58C(0.5) C59(0.5) C60(0.5) H60A(0.5)
 H60B(0.5) H60C(0.5) O29(0.5) C61(0.5) H61A(0.5) H61B(0.5) H61C(0.5) C62(0.5)
 C63(0.5) H63A(0.5) H63B(0.5) H63C(0.5) O30(0.5) C64(0.5) H64A(0.5) H64B(0.5)
 H64C(0.5) C65(0.5) C66(0.5) H66A(0.5) H66B(0.5) H66C(0.5) O31(0.5) O9(0.5)
 O10(0.5) O11(0.5) O12(0.5) O13(0.5) O14(0.5) O15(0.5) O16(0.5) O18A(0.6)
 O18B(0.4) O19A(0.6) O19B(0.4) O20A(0.6) O20B(0.4) O21A(0.6) O21B(0.4)
 O22A(0.6) O22B(0.4) O23A(0.6) O23B(0.4) O24A(0.6) O24B(0.4) O25A(0.6)
 O25B(0.4) O26A(0.6) O26B(0.4) O27A(0.6) O27B(0.4) O28A(0.6) O28B(0.4)
5.a Secondary CH2 refined with riding coordinates:
 C13A(H13A,H13B), C13B(H13C,H13D), C16(H16A,H16B), C24(H24A,H24B), C27(H27A,
 H27B), C42(H42A,H42B), C56A(H56A,H56B), C56B(H56C,H56D)
5.b Aromatic/amide H refined with riding coordinates:
 C1(H1), C2(H2), C3(H3), C5(H5), C7(H7), C9(H9), C10(H10), C11(H11), C15(H15),
 C17(H17), C19(H19), C21(H21), C23(H23), C25(H25), C29(H29), C30(H30), C31(H31),
  C34(H34), C36(H36), C38(H38), C39(H39), C40(H40), C44(H44), C45(H45),
 C46(H46), C48(H48), C50(H50), C52(H52), C53(H53), C54(H54)
5.c Idealised Me refined as rotating group:
 C14A(H14A,H14B,H14C), C14B(H14D,H14E,H14F), C28(H28A,H28B,H28C), C43(H43A,
 H43B,H43C), C57A(H57A,H57B,H57C), C57B(H57D,H57E,H57F), C58(H58A,H58B,H58C),
 C60(H60A,H60B,H60C), C61(H61A,H61B,H61C), C63(H63A,H63B,H63C), C64(H64A,H64B,
 H64C), C66(H66A,H66B,H66C)
;
_olex2_submission_special_instructions 'No special instructions were received'

loop_
_space_group_symop_operation_xyz
'x, y, z'
'-x, -y, -z'

loop_
_atom_site_label
_atom_site_type_symbol
_atom_site_fract_x
_atom_site_fract_y
_atom_site_fract_z
_atom_site_U_iso_or_equiv
_atom_site_adp_type
_atom_site_occupancy
_atom_site_site_symmetry_order
_atom_site_calc_flag
_atom_site_refinement_flags_posn
_atom_site_refinement_flags_adp
_atom_site_refinement_flags_occupancy
_atom_site_disorder_assembly
_atom_site_disorder_group
C1 C 0.4805(9) 0.2445(4) 0.5348(3) 0.0555(19) Uani 1 1 d . . . . .
H1 H 0.456792 0.288621 0.513821 0.067 Uiso 1 1 calc R . . . .
C2 C 0.3763(9) 0.1965(4) 0.5772(4) 0.062(2) Uani 1 1 d . . . . .
H2 H 0.271664 0.202423 0.589343 0.075 Uiso 1 1 calc R . . . .
C3 C 0.4531(9) 0.1406(4) 0.5974(4) 0.062(2) Uani 1 1 d . . . . .
H3 H 0.411932 0.100202 0.626810 0.074 Uiso 1 1 calc R . . . .
C4 C 0.7323(8) 0.1130(3) 0.5682(3) 0.0468(16) Uani 1 1 d . . . . .
C5 C 0.7445(9) 0.0468(3) 0.6024(3) 0.0528(18) Uani 1 1 d . . . . .
H5 H 0.661016 0.022684 0.630666 0.063 Uiso 1 1 calc R . . . .
C6 C 0.8846(9) 0.0162(3) 0.5941(3) 0.0501(17) Uani 1 1 d . . . . .
C7 C 1.0110(9) 0.0531(3) 0.5531(3) 0.0540(19) Uani 1 1 d . . . . .
H7 H 1.105650 0.033500 0.547242 0.065 Uiso 1 1 calc R . . . .
C8 C 0.9895(8) 0.1203(3) 0.5215(3) 0.0465(16) Uani 1 1 d . . . . .
C9 C 1.2479(9) 0.1608(4) 0.4563(4) 0.066(2) Uani 1 1 d . . . . .
H9 H 1.301221 0.121339 0.463502 0.080 Uiso 1 1 calc R . . . .
C10 C 1.3018(9) 0.2236(4) 0.4181(4) 0.069(2) Uani 1 1 d . . . . .
H10 H 1.400131 0.235597 0.394942 0.082 Uiso 1 1 calc R . . . .
C11 C 1.1828(9) 0.2651(4) 0.4209(3) 0.0578(19) Uani 1 1 d . . . . .
H11 H 1.188603 0.310936 0.398401 0.069 Uiso 1 1 calc R . . . .
C12 C 0.9057(12) -0.0569(4) 0.6271(4) 0.067(2) Uani 1 1 d . . . . .
C13A C 0.778(3) -0.1601(11) 0.6991(10) 0.080(7) Uiso 0.5 1 d . . . A 1
H13A H 0.829331 -0.181211 0.672045 0.095 Uiso 0.5 1 calc R . . A 1
H13B H 0.670916 -0.178248 0.713258 0.095 Uiso 0.5 1 calc R . . A 1
C13B C 0.806(3) -0.1518(10) 0.7131(9) 0.063(5) Uiso 0.5 1 d . . . A 2
H13C H 0.865832 -0.177329 0.691938 0.076 Uiso 0.5 1 calc R . . A 2
H13D H 0.703814 -0.174485 0.729596 0.076 Uiso 0.5 1 calc R . . A 2
C14A C 0.878(2) -0.1661(10) 0.7556(10) 0.072(5) Uiso 0.5 1 d . . . A 1
H14A H 0.983431 -0.148350 0.739572 0.108 Uiso 0.5 1 calc GR . . A 1
H14B H 0.880421 -0.212268 0.781562 0.108 Uiso 0.5 1 calc GR . . A 1
H14C H 0.828430 -0.141057 0.778883 0.108 Uiso 0.5 1 calc GR . . A 1
C14B C 0.899(3) -0.1487(14) 0.7696(12) 0.121(10) Uiso 0.5 1 d . . . A 2
H14D H 0.986358 -0.116703 0.753304 0.181 Uiso 0.5 1 calc GR . . A 2
H14E H 0.936954 -0.192129 0.790851 0.181 Uiso 0.5 1 calc GR . . A 2
H14F H 0.827926 -0.135551 0.797518 0.181 Uiso 0.5 1 calc GR . . A 2
C15 C 0.9216(9) 0.2551(4) 0.6077(3) 0.0543(18) Uani 1 1 d . . . . .
H15 H 0.935710 0.210654 0.631477 0.065 Uiso 1 1 calc R . . . .
C16 C 0.9332(10) 0.3084(4) 0.6271(3) 0.069(2) Uani 1 1 d . . . . .
H16A H 1.038919 0.313244 0.636487 0.083 Uiso 1 1 calc R . . . .
H16B H 0.859496 0.301763 0.663515 0.083 Uiso 1 1 calc R . . . .
C17 C 0.8975(10) 0.3651(4) 0.5787(3) 0.065(2) Uani 1 1 d . . . . .
H17 H 0.891819 0.408718 0.578095 0.077 Uiso 1 1 calc R . . . .
C18 C 0.8337(7) 0.3780(3) 0.4740(3) 0.0395(14) Uani 1 1 d . . . . .
C19 C 0.8063(8) 0.4453(3) 0.4476(3) 0.0464(16) Uani 1 1 d . . . . .
H19 H 0.814674 0.474311 0.468641 0.056 Uiso 1 1 calc R . . . .
C20 C 0.7662(8) 0.4679(3) 0.3891(3) 0.0461(16) Uani 1 1 d . . . . .
C21 C 0.7558(8) 0.4249(3) 0.3566(3) 0.0458(16) Uani 1 1 d . . . . .
H21 H 0.735469 0.440407 0.315997 0.055 Uiso 1 1 calc R . . . .
C22 C 0.7776(8) 0.3580(3) 0.3884(3) 0.0444(16) Uani 1 1 d . . . . .
C23 C 0.7177(10) 0.3034(4) 0.3155(3) 0.062(2) Uani 1 1 d . . . . .
H23 H 0.696594 0.340218 0.281909 0.075 Uiso 1 1 calc R . . . .
C24 C 0.7136(11) 0.2383(4) 0.3200(4) 0.073(2) Uani 1 1 d . . . . .
H24A H 0.789985 0.231606 0.289123 0.088 Uiso 1 1 calc R . . . .
H24B H 0.609699 0.224661 0.314862 0.088 Uiso 1 1 calc R . . . .
C25 C 0.7512(9) 0.2012(3) 0.3798(3) 0.0556(19) Uani 1 1 d . . . . .
H25 H 0.757619 0.154886 0.396044 0.067 Uiso 1 1 calc R . . . .
C26 C 0.7334(8) 0.5415(3) 0.3564(4) 0.0525(18) Uani 1 1 d . . . . .
C27 C 0.6771(11) 0.6417(4) 0.3749(4) 0.075(3) Uani 1 1 d . . . . .
H27A H 0.704357 0.663526 0.330972 0.090 Uiso 1 1 calc R . . . .
H27B H 0.727177 0.667261 0.394996 0.090 Uiso 1 1 calc R . . . .
C28 C 0.5067(12) 0.6391(5) 0.3905(5) 0.096(3) Uani 1 1 d . . . . .
H28A H 0.456823 0.621305 0.364780 0.144 Uiso 1 1 calc GR . . . .
H28B H 0.471904 0.683507 0.384442 0.144 Uiso 1 1 calc GR . . . .
H28C H 0.479123 0.610912 0.432668 0.144 Uiso 1 1 calc GR . . . .
Fe1 Fe 0.83591(11) 0.24228(4) 0.48677(4) 0.0436(3) Uani 1 1 d . . . . .
N1 N 0.6191(7) 0.2185(3) 0.5284(2) 0.0496(14) Uani 1 1 d . . . . .
N2 N 0.6030(7) 0.1523(3) 0.5678(2) 0.0467(14) Uani 1 1 d . . . . .
N3 N 0.8543(7) 0.1493(3) 0.5299(2) 0.0454(13) Uani 1 1 d . . . . .
N4 N 1.1019(6) 0.1675(3) 0.4814(3) 0.0490(14) Uani 1 1 d . . . . .
N5 N 1.0582(7) 0.2335(2) 0.4587(2) 0.0485(14) Uani 1 1 d . . . . .
N6 N 0.8872(7) 0.2761(3) 0.5501(2) 0.0497(14) Uani 1 1 d . . . . .
N7 N 0.8728(7) 0.3437(3) 0.5329(2) 0.0480(14) Uani 1 1 d . . . . .
N8 N 0.8145(6) 0.3349(2) 0.4454(2) 0.0400(12) Uani 1 1 d . . . . .
N9 N 0.7572(7) 0.3046(2) 0.3677(2) 0.0472(14) Uani 1 1 d . . . . .
N10 N 0.7753(7) 0.2417(3) 0.4084(3) 0.0492(14) Uani 1 1 d . . . . .
O1 O 1.0145(8) -0.0851(3) 0.6137(3) 0.102(2) Uani 1 1 d . . . . .
O2 O 0.7860(8) -0.0850(2) 0.6700(3) 0.0773(17) Uani 1 1 d . . . . .
O3 O 0.7153(7) 0.5638(2) 0.3039(2) 0.0679(15) Uani 1 1 d . . . . .
O4 O 0.7319(6) 0.5741(2) 0.3946(2) 0.0662(15) Uani 1 1 d . . . . .
C29 C 0.7813(8) -0.1880(3) 1.1141(3) 0.0526(18) Uani 1 1 d . . . . .
H29 H 0.772770 -0.141863 1.097046 0.063 Uiso 1 1 calc R . . . .
C30 C 0.8234(10) -0.2221(4) 1.1731(4) 0.067(2) Uani 1 1 d . . . . .
H30 H 0.850921 -0.203516 1.200825 0.081 Uiso 1 1 calc R . . . .
C31 C 0.8150(9) -0.2898(4) 1.1809(3) 0.060(2) Uani 1 1 d . . . . .
H31 H 0.833279 -0.325831 1.215654 0.072 Uiso 1 1 calc R . . . .
C32 C 0.7549(8) -0.3477(3) 1.1089(3) 0.0437(16) Uani 1 1 d . . . . .
C34 C 0.7759(8) -0.4142(3) 1.1418(3) 0.0502(17) Uani 1 1 d . . . . .
H34 H 0.799376 -0.428269 1.181941 0.060 Uiso 1 1 calc R . . . .
C35 C 0.7606(8) -0.4581(3) 1.1129(3) 0.0438(16) Uani 1 1 d . . . . .
C36 C 0.7167(8) -0.4382(3) 1.0547(3) 0.0492(17) Uani 1 1 d . . . . .
H36 H 0.704249 -0.468440 1.035232 0.059 Uiso 1 1 calc R . . . .
C37 C 0.6921(8) -0.3705(3) 1.0270(3) 0.0466(16) Uani 1 1 d . . . . .
C38 C 0.6091(10) -0.3640(4) 0.9256(4) 0.067(2) Uani 1 1 d . . . . .
H38 H 0.611939 -0.408244 0.927895 0.080 Uiso 1 1 calc R . . . .
C39 C 0.5666(11) -0.3088(4) 0.8777(3) 0.074(2) Uani 1 1 d . . . . .
H39 H 0.532622 -0.309129 0.841752 0.088 Uiso 1 1 calc R . . . .
C40 C 0.5845(9) -0.2535(4) 0.8939(3) 0.0578(19) Uani 1 1 d . . . . .
H40 H 0.568451 -0.209769 0.868881 0.069 Uiso 1 1 calc R . . . .
C41 C 0.7906(9) -0.5315(4) 1.1465(4) 0.058(2) Uani 1 1 d . . . . .
C42 C 0.8272(12) -0.6362(4) 1.1310(5) 0.096(3) Uani 1 1 d . . . . .
H42A H 0.813149 -0.655320 1.175421 0.115 Uiso 1 1 calc R . . . .
H42B H 0.759337 -0.661488 1.115964 0.115 Uiso 1 1 calc R . . . .
C43 C 0.9840(14) -0.6400(6) 1.1088(6) 0.122(4) Uani 1 1 d . . . . .
H43A H 1.007842 -0.606543 1.068517 0.183 Uiso 1 1 calc GR . . . .
H43B H 1.000505 -0.683609 1.106842 0.183 Uiso 1 1 calc GR . . . .
H43C H 1.051619 -0.632374 1.135678 0.183 Uiso 1 1 calc GR . . . .
C44 C 0.3432(9) -0.2646(4) 1.0795(3) 0.059(2) Uani 1 1 d . . . . .
H44 H 0.343087 -0.310428 1.101616 0.070 Uiso 1 1 calc R . . . .
C45 C 0.2160(9) -0.2256(4) 1.0820(4) 0.070(2) Uani 1 1 d . . . . .
H45 H 0.118367 -0.239883 1.105175 0.084 Uiso 1 1 calc R . . . .
C46 C 0.2619(9) -0.1612(4) 1.0436(3) 0.060(2) Uani 1 1 d . . . . .
H46 H 0.202046 -0.123352 1.035704 0.072 Uiso 1 1 calc R . . . .
C47 C 0.5176(8) -0.1146(3) 0.9773(3) 0.0436(16) Uani 1 1 d . . . . .
C48 C 0.4915(8) -0.0493(3) 0.9477(3) 0.0515(18) Uani 1 1 d . . . . .
H48 H 0.396572 -0.030951 0.955735 0.062 Uiso 1 1 calc R . . . .
C49 C 0.6127(9) -0.0103(3) 0.9045(3) 0.0493(17) Uani 1 1 d . . . . .
C50 C 0.7549(8) -0.0370(3) 0.8918(3) 0.0475(17) Uani 1 1 d . . . . .
H50 H 0.834683 -0.011454 0.862388 0.057 Uiso 1 1 calc R . . . .
C51 C 0.7699(8) -0.1037(3) 0.9258(3) 0.0452(16) Uani 1 1 d . . . . .
C52 C 1.0506(10) -0.1246(4) 0.8919(4) 0.072(2) Uani 1 1 d . . . . .
H52 H 1.084159 -0.083478 0.861898 0.087 Uiso 1 1 calc R . . . .
C53 C 1.1382(9) -0.1782(4) 0.9105(4) 0.073(2) Uani 1 1 d . . . . .
H53 H 1.242921 -0.181460 0.896426 0.088 Uiso 1 1 calc R . . . .
C54 C 1.0412(9) -0.2278(4) 0.9549(3) 0.0563(19) Uani 1 1 d . . . . .
H54 H 1.071378 -0.270953 0.975910 0.068 Uiso 1 1 calc R . . . .
C55 C 0.5889(11) 0.0630(4) 0.8732(4) 0.064(2) Uani 1 1 d . . . . .
C56A C 0.658(3) 0.1628(11) 0.7886(11) 0.075(7) Uiso 0.5 1 d . . . B 1
H56A H 0.756248 0.188980 0.771521 0.090 Uiso 0.5 1 calc R . . B 1
H56B H 0.597113 0.183544 0.813957 0.090 Uiso 0.5 1 calc R . . B 1
C56B C 0.707(3) 0.1663(12) 0.7979(11) 0.087(8) Uiso 0.5 1 d . . . B 2
H56C H 0.814469 0.181998 0.780070 0.104 Uiso 0.5 1 calc R . . B 2
H56D H 0.670292 0.188271 0.826226 0.104 Uiso 0.5 1 calc R . . B 2
C57A C 0.558(3) 0.1624(15) 0.7321(12) 0.125(11) Uiso 0.5 1 d . . . B 1
H57A H 0.456449 0.140595 0.749085 0.188 Uiso 0.5 1 calc GR . . B 1
H57B H 0.614914 0.138725 0.709076 0.188 Uiso 0.5 1 calc GR . . B 1
H57C H 0.545397 0.207678 0.705590 0.188 Uiso 0.5 1 calc GR . . B 1
C57B C 0.594(3) 0.1763(11) 0.7471(11) 0.083(6) Uiso 0.5 1 d . . . B 2
H57D H 0.490397 0.158170 0.766382 0.125 Uiso 0.5 1 calc GR . . B 2
H57E H 0.633626 0.153570 0.720269 0.125 Uiso 0.5 1 calc GR . . B 2
H57F H 0.588650 0.223248 0.723860 0.125 Uiso 0.5 1 calc GR . . B 2
Fe2 Fe 0.68657(11) -0.23404(4) 1.01015(4) 0.0430(3) Uani 1 1 d . . . . .
N11 N 0.7557(6) -0.2298(2) 1.0862(2) 0.0468(14) Uani 1 1 d . . . . .
N12 N 0.7756(7) -0.2927(3) 1.1289(2) 0.0473(14) Uani 1 1 d . . . . .
N13 N 0.7158(6) -0.3254(2) 1.0526(2) 0.0384(12) Uani 1 1 d . . . . .
N14 N 0.6455(7) -0.3393(3) 0.9683(2) 0.0480(14) Uani 1 1 d . . . . .
N15 N 0.6281(7) -0.2711(3) 0.9504(2) 0.0513(15) Uani 1 1 d . . . . .
N16 N 0.4651(7) -0.2295(3) 1.0420(3) 0.0504(14) Uani 1 1 d . . . . .
N17 N 0.4133(7) -0.1644(3) 1.0194(3) 0.0514(14) Uani 1 1 d . . . . .
N18 N 0.6571(6) -0.1419(3) 0.9669(2) 0.0424(13) Uani 1 1 d . . . . .
N19 N 0.9062(7) -0.1398(3) 0.9234(2) 0.0468(14) Uani 1 1 d . . . . .
N20 N 0.8989(7) -0.2051(3) 0.9635(2) 0.0476(14) Uani 1 1 d . . . . .
O5 O 0.8126(7) -0.5530(3) 1.1986(3) 0.0779(17) Uani 1 1 d . . . . .
O6 O 0.7852(7) -0.5663(2) 1.1105(3) 0.0763(17) Uani 1 1 d . . . . .
O7 O 0.4824(8) 0.0903(3) 0.8927(3) 0.100(2) Uani 1 1 d . . . . .
O8 O 0.6929(8) 0.0921(3) 0.8275(3) 0.090(2) Uani 1 1 d . . . . .
C58 C 0.6078(17) 0.3849(8) 0.7646(6) 0.067(4) Uani 0.5 1 d . . . . .
H58A H 0.551624 0.344770 0.767794 0.100 Uiso 0.5 1 calc GR . . . .
H58B H 0.581950 0.421428 0.729494 0.100 Uiso 0.5 1 calc GR . . . .
H58C H 0.578576 0.394957 0.800930 0.100 Uiso 0.5 1 calc GR . . . .
C59 C 0.7810(16) 0.3750(7) 0.7578(5) 0.041(3) Uani 0.5 1 d . . . . .
C60 C 0.8712(18) 0.4358(7) 0.7443(7) 0.070(5) Uani 0.5 1 d . . . . .
H60A H 0.980821 0.428441 0.735941 0.105 Uiso 0.5 1 calc GR . . . .
H60B H 0.855695 0.450065 0.778743 0.105 Uiso 0.5 1 calc GR . . . .
H60C H 0.837790 0.469846 0.709035 0.105 Uiso 0.5 1 calc GR . . . .
O29 O 0.8388(14) 0.3231(5) 0.7636(4) 0.073(3) Uani 0.5 1 d . . . . .
C61 C 0.4696(17) -0.0450(11) 0.7728(6) 0.082(7) Uani 0.5 1 d . . . . .
H61A H 0.496370 -0.066346 0.813673 0.123 Uiso 0.5 1 calc GR . . . .
H61B H 0.397220 -0.010448 0.772125 0.123 Uiso 0.5 1 calc GR . . . .
H61C H 0.563247 -0.025637 0.745367 0.123 Uiso 0.5 1 calc GR . . . .
C62 C 0.4045(15) -0.0890(6) 0.7558(6) 0.043(4) Uani 0.5 1 d . . . . .
C63 C 0.3423(16) -0.0688(6) 0.6969(6) 0.052(4) Uani 0.5 1 d . . . . .
H63A H 0.427766 -0.054422 0.664232 0.078 Uiso 0.5 1 calc GR . . . .
H63B H 0.272904 -0.032660 0.693341 0.078 Uiso 0.5 1 calc GR . . . .
H63C H 0.285222 -0.106169 0.694353 0.078 Uiso 0.5 1 calc GR . . . .
O30 O 0.4120(14) -0.1468(7) 0.7842(5) 0.092(4) Uani 0.5 1 d . . . . .
C64 C 1.4013(17) 0.4294(8) 0.2342(8) 0.078(6) Uani 0.5 1 d . . . . .
H64A H 1.400419 0.452404 0.190968 0.118 Uiso 0.5 1 calc GR . . . .
H64B H 1.507402 0.418986 0.242541 0.118 Uiso 0.5 1 calc GR . . . .
H64C H 1.359754 0.457411 0.255810 0.118 Uiso 0.5 1 calc GR . . . .
C65 C 1.3045(18) 0.3675(7) 0.2544(5) 0.048(4) Uani 0.5 1 d . . . . .
C66 C 1.1357(18) 0.3725(9) 0.2656(8) 0.080(5) Uani 0.5 1 d . . . . .
H66A H 1.104617 0.414123 0.237397 0.120 Uiso 0.5 1 calc GR . . . .
H66B H 1.107744 0.370830 0.306840 0.120 Uiso 0.5 1 calc GR . . . .
H66C H 1.083004 0.335896 0.260118 0.120 Uiso 0.5 1 calc GR . . . .
O31 O 1.3736(14) 0.3165(5) 0.2612(4) 0.068(3) Uani 0.5 1 d . . . . .
Cl1 Cl 0.500000 0.000000 0.500000 0.0782(9) Uani 1 2 d S T P . .
O9 O 0.4295(17) 0.0307(7) 0.5399(6) 0.089(4) Uani 0.5 1 d . . . . .
O10 O 0.6610(16) 0.0069(11) 0.4948(10) 0.143(7) Uani 0.5 1 d . . . . .
O11 O 0.547(2) 0.0638(8) 0.4862(9) 0.122(5) Uani 0.5 1 d . . . . .
O12 O 0.456(2) 0.0457(7) 0.4389(6) 0.115(5) Uani 0.5 1 d . . . . .
Cl2 Cl 1.000000 0.000000 1.000000 0.0739(9) Uani 1 2 d S T P . .
O13 O 1.083(2) -0.0260(10) 0.9599(8) 0.119(5) Uani 0.5 1 d . . . . .
O14 O 1.048(2) -0.0486(6) 1.0639(7) 0.113(5) Uani 0.5 1 d . . . . .
O15 O 1.029(2) 0.0643(6) 0.9966(8) 0.104(5) Uani 0.5 1 d . . . . .
O16 O 1.1628(15) 0.0105(8) 0.9950(8) 0.114(5) Uani 0.5 1 d . . . . .
Cl3 Cl 1.2395(3) 0.56284(12) 0.06789(12) 0.0826(7) Uani 1 1 d . . . . .
O17 O 1.3426(12) 0.5761(4) 0.1066(4) 0.143(3) Uani 1 1 d . . . . .
O18A O 1.3431(14) 0.5327(6) 0.0318(5) 0.095(3) Uiso 0.6 1 d . U . C 1
O18B O 1.339(5) 0.605(2) 0.0102(18) 0.265(17) Uiso 0.4 1 d . U . C 2
O19A O 1.1294(18) 0.5123(7) 0.1092(7) 0.132(5) Uiso 0.6 1 d . U . C 1
O19B O 1.193(5) 0.5097(19) 0.0645(19) 0.236(15) Uiso 0.4 1 d . U . C 2
O20A O 1.207(3) 0.6226(9) 0.0228(10) 0.168(7) Uiso 0.6 1 d . U . C 1
O20B O 1.115(3) 0.6120(10) 0.0542(10) 0.121(7) Uiso 0.4 1 d . U . C 2
Cl4 Cl 1.0515(4) 0.07477(16) 0.72386(13) 0.1133(11) Uani 1 1 d D . . . .
O21A O 0.8920(14) 0.0864(6) 0.7023(5) 0.122(4) Uiso 0.6 1 d D U . D 1
O21B O 1.225(2) 0.0895(14) 0.7136(13) 0.207(11) Uiso 0.4 1 d D U . D 2
O22A O 1.0659(18) 0.0176(7) 0.7749(6) 0.128(5) Uiso 0.6 1 d D U . D 1
O22B O 0.956(3) 0.0129(10) 0.7568(12) 0.184(10) Uiso 0.4 1 d D U . D 2
O23A O 1.1560(17) 0.0651(7) 0.6750(6) 0.123(5) Uiso 0.6 1 d D U . D 1
O23B O 1.042(5) 0.061(2) 0.7888(9) 0.278(16) Uiso 0.4 1 d D U . D 2
O24A O 1.0381(19) 0.1391(7) 0.7317(7) 0.158(6) Uiso 0.6 1 d D U . D 1
O24B O 1.082(4) 0.0906(18) 0.6591(9) 0.235(16) Uiso 0.4 1 d D U . D 2
Cl5 Cl 1.2774(3) 0.43824(12) 0.42801(12) 0.0813(7) Uani 1 1 d D . . . .
O25A O 1.1650(12) 0.4255(5) 0.3900(4) 0.075(3) Uiso 0.6 1 d D U . E 1
O25B O 1.198(4) 0.3913(13) 0.4843(10) 0.170(11) Uiso 0.4 1 d D U . E 2
O26A O 1.1738(16) 0.4723(7) 0.4576(6) 0.116(4) Uiso 0.6 1 d D U . E 1
O26B O 1.288(5) 0.5040(10) 0.4259(17) 0.213(13) Uiso 0.4 1 d D U . E 2
O27A O 1.397(2) 0.4891(9) 0.3879(8) 0.189(7) Uiso 0.6 1 d D U . E 1
O27B O 1.266(4) 0.4264(16) 0.3734(11) 0.225(14) Uiso 0.4 1 d D U . E 2
O28A O 1.410(2) 0.4010(10) 0.4409(9) 0.195(8) Uiso 0.6 1 d D U . E 1
O28B O 1.283(3) 0.3752(9) 0.4758(9) 0.122(7) Uiso 0.4 1 d D U . E 2

loop_
_atom_site_aniso_label
_atom_site_aniso_U_11
_atom_site_aniso_U_22
_atom_site_aniso_U_33
_atom_site_aniso_U_23
_atom_site_aniso_U_13
_atom_site_aniso_U_12
C1 0.050(5) 0.053(4) 0.069(5) -0.029(4) -0.009(4) 0.025(4)
C2 0.043(4) 0.063(5) 0.078(6) -0.024(4) -0.002(4) 0.019(4)
C3 0.056(5) 0.061(5) 0.062(5) -0.018(4) 0.002(4) 0.000(4)
C4 0.050(4) 0.045(4) 0.044(4) -0.016(3) -0.001(3) 0.003(3)
C5 0.062(5) 0.038(4) 0.056(4) -0.012(3) -0.014(4) 0.013(3)
C6 0.062(5) 0.038(4) 0.047(4) -0.012(3) -0.004(4) 0.008(3)
C7 0.056(5) 0.046(4) 0.060(4) -0.018(4) -0.009(4) 0.026(4)
C8 0.046(4) 0.039(4) 0.047(4) -0.007(3) -0.007(3) 0.006(3)
C9 0.051(5) 0.076(6) 0.067(5) -0.022(4) -0.005(4) 0.026(4)
C10 0.044(5) 0.076(6) 0.077(6) -0.023(5) 0.011(4) -0.005(4)
C11 0.064(5) 0.046(4) 0.053(4) -0.011(4) 0.010(4) -0.006(4)
C12 0.089(7) 0.033(4) 0.063(5) 0.002(4) -0.014(5) 0.010(4)
C15 0.062(5) 0.053(4) 0.044(4) -0.010(3) -0.010(4) 0.000(4)
C16 0.064(5) 0.085(6) 0.050(5) -0.012(4) -0.017(4) 0.008(5)
C17 0.076(6) 0.066(5) 0.061(5) -0.031(4) -0.018(4) 0.013(4)
C18 0.032(3) 0.039(3) 0.043(4) -0.011(3) 0.000(3) 0.002(3)
C19 0.040(4) 0.042(4) 0.061(4) -0.022(3) -0.010(3) 0.003(3)
C20 0.051(4) 0.032(3) 0.044(4) 0.001(3) -0.004(3) 0.004(3)
C21 0.051(4) 0.038(3) 0.045(4) -0.008(3) -0.011(3) 0.006(3)
C22 0.051(4) 0.042(4) 0.042(4) -0.016(3) -0.010(3) 0.008(3)
C23 0.083(6) 0.049(4) 0.057(5) -0.018(4) -0.020(4) 0.014(4)
C24 0.087(7) 0.069(5) 0.068(6) -0.033(5) -0.001(5) 0.004(5)
C25 0.074(5) 0.039(4) 0.053(4) -0.015(3) -0.013(4) 0.012(4)
C26 0.047(4) 0.039(4) 0.063(5) -0.010(4) -0.002(4) 0.009(3)
C27 0.093(7) 0.043(4) 0.091(6) -0.024(4) -0.023(5) 0.027(4)
C28 0.095(8) 0.082(7) 0.135(9) -0.064(7) -0.028(7) 0.038(6)
Fe1 0.0486(7) 0.0345(5) 0.0430(6) -0.0081(4) -0.0063(5) 0.0095(4)
N1 0.061(4) 0.036(3) 0.048(3) -0.009(3) -0.012(3) 0.009(3)
N2 0.050(4) 0.037(3) 0.047(3) -0.008(3) 0.000(3) 0.009(3)
N3 0.047(3) 0.045(3) 0.041(3) -0.013(3) -0.003(3) 0.010(3)
N4 0.034(3) 0.047(3) 0.055(3) -0.006(3) -0.004(3) 0.012(3)
N5 0.058(4) 0.032(3) 0.048(3) -0.006(3) -0.002(3) 0.008(3)
N6 0.052(4) 0.040(3) 0.047(3) -0.003(3) -0.008(3) 0.009(3)
N7 0.058(4) 0.045(3) 0.037(3) -0.008(3) -0.011(3) 0.003(3)
N8 0.046(3) 0.031(3) 0.045(3) -0.017(2) -0.003(3) 0.005(2)
N9 0.064(4) 0.033(3) 0.043(3) -0.009(2) -0.016(3) 0.006(3)
N10 0.061(4) 0.035(3) 0.055(3) -0.018(3) -0.012(3) 0.012(3)
O1 0.108(6) 0.052(3) 0.121(6) -0.009(4) 0.012(4) 0.034(4)
O2 0.100(5) 0.039(3) 0.071(4) 0.006(3) -0.008(3) 0.011(3)
O3 0.091(4) 0.051(3) 0.054(3) -0.008(3) -0.014(3) 0.019(3)
O4 0.076(4) 0.043(3) 0.080(4) -0.021(3) -0.016(3) 0.014(3)
C29 0.052(5) 0.044(4) 0.062(5) -0.022(4) 0.000(4) 0.005(3)
C30 0.077(6) 0.074(5) 0.058(5) -0.033(4) -0.008(4) 0.002(5)
C31 0.073(6) 0.060(5) 0.045(4) -0.016(4) -0.007(4) 0.010(4)
C32 0.041(4) 0.044(4) 0.045(4) -0.012(3) -0.014(3) 0.018(3)
C34 0.054(4) 0.047(4) 0.044(4) -0.008(3) -0.011(3) 0.017(3)
C35 0.046(4) 0.035(3) 0.044(4) -0.008(3) 0.003(3) 0.007(3)
C36 0.057(5) 0.046(4) 0.045(4) -0.018(3) -0.001(3) 0.001(3)
C37 0.048(4) 0.046(4) 0.039(4) -0.009(3) -0.004(3) 0.012(3)
C38 0.078(6) 0.066(5) 0.065(5) -0.034(4) -0.010(5) 0.003(4)
C39 0.098(7) 0.080(6) 0.041(4) -0.015(4) -0.025(4) 0.012(5)
C40 0.059(5) 0.064(5) 0.042(4) -0.009(4) -0.008(4) 0.002(4)
C41 0.056(5) 0.042(4) 0.060(5) -0.004(4) 0.001(4) 0.006(4)
C42 0.099(8) 0.047(5) 0.127(8) -0.011(5) -0.019(7) 0.025(5)
C43 0.101(9) 0.103(8) 0.165(11) -0.055(8) -0.008(8) 0.049(7)
C44 0.059(5) 0.053(4) 0.055(5) -0.013(4) 0.005(4) -0.012(4)
C45 0.042(5) 0.079(6) 0.080(6) -0.021(5) 0.010(4) -0.005(4)
C46 0.045(5) 0.068(5) 0.064(5) -0.021(4) 0.000(4) 0.015(4)
C47 0.039(4) 0.045(4) 0.043(4) -0.009(3) -0.010(3) 0.009(3)
C48 0.051(4) 0.044(4) 0.057(4) -0.016(3) -0.007(4) 0.026(3)
C49 0.065(5) 0.034(3) 0.039(4) -0.003(3) -0.006(4) 0.006(3)
C50 0.049(4) 0.042(4) 0.044(4) -0.010(3) 0.000(3) 0.004(3)
C51 0.054(4) 0.042(4) 0.037(4) -0.010(3) -0.006(3) 0.000(3)
C52 0.063(6) 0.074(6) 0.072(6) -0.023(5) 0.013(5) -0.014(5)
C53 0.039(5) 0.080(6) 0.096(7) -0.027(5) -0.005(4) 0.019(4)
C54 0.052(5) 0.055(4) 0.061(5) -0.019(4) -0.007(4) 0.021(4)
C55 0.092(7) 0.045(4) 0.053(5) -0.015(4) -0.008(5) 0.016(4)
Fe2 0.0471(6) 0.0358(5) 0.0408(6) -0.0077(4) -0.0047(5) 0.0103(4)
N11 0.046(3) 0.034(3) 0.056(3) -0.012(3) -0.004(3) 0.008(3)
N12 0.056(4) 0.036(3) 0.045(3) -0.008(3) -0.007(3) 0.008(3)
N13 0.037(3) 0.039(3) 0.037(3) -0.010(2) -0.007(2) 0.006(2)
N14 0.055(4) 0.043(3) 0.041(3) -0.008(3) -0.003(3) 0.006(3)
N15 0.057(4) 0.048(3) 0.040(3) -0.006(3) -0.002(3) 0.008(3)
N16 0.058(4) 0.036(3) 0.052(3) -0.011(3) -0.006(3) 0.008(3)
N17 0.042(4) 0.050(3) 0.053(3) -0.007(3) -0.003(3) 0.007(3)
N18 0.043(3) 0.042(3) 0.035(3) -0.004(2) -0.005(3) 0.009(3)
N19 0.043(3) 0.038(3) 0.052(3) -0.010(3) 0.003(3) 0.008(3)
N20 0.052(4) 0.046(3) 0.041(3) -0.012(3) -0.005(3) 0.018(3)
O5 0.094(5) 0.053(3) 0.065(4) 0.007(3) -0.015(3) 0.013(3)
O6 0.103(5) 0.041(3) 0.079(4) -0.015(3) -0.009(3) 0.020(3)
O7 0.119(6) 0.051(3) 0.104(5) -0.005(3) 0.018(4) 0.036(4)
O8 0.128(6) 0.041(3) 0.075(4) 0.001(3) 0.022(4) 0.017(3)
C58 0.058(10) 0.101(13) 0.041(8) -0.020(8) -0.022(7) 0.011(9)
C59 0.055(9) 0.060(9) 0.006(5) -0.008(5) -0.010(5) 0.013(7)
C60 0.053(10) 0.056(9) 0.074(11) 0.003(8) 0.013(8) 0.015(8)
O29 0.109(10) 0.061(7) 0.048(6) -0.015(5) -0.016(6) 0.023(7)
C61 0.038(9) 0.20(2) 0.024(7) -0.061(11) -0.015(6) 0.034(11)
C62 0.034(7) 0.037(7) 0.028(7) 0.018(6) 0.020(6) 0.021(6)
C63 0.062(10) 0.034(7) 0.065(9) -0.021(7) -0.016(8) -0.005(6)
O30 0.080(9) 0.124(11) 0.047(6) -0.002(7) -0.006(6) 0.039(8)
C64 0.032(8) 0.067(10) 0.091(12) 0.018(9) 0.016(8) 0.015(8)
C65 0.069(10) 0.055(8) 0.015(6) -0.003(6) -0.014(6) 0.026(8)
C66 0.050(10) 0.119(15) 0.073(11) -0.028(10) -0.033(9) -0.001(10)
O31 0.096(9) 0.072(7) 0.036(5) -0.020(5) -0.010(5) 0.031(6)
Cl1 0.076(2) 0.078(2) 0.102(3) -0.051(2) -0.034(2) 0.0331(19)
O9 0.094(10) 0.101(10) 0.092(9) -0.055(8) -0.022(8) 0.034(8)
O10 0.050(9) 0.23(2) 0.21(2) -0.153(18) -0.027(11) 0.038(11)
O11 0.097(12) 0.092(11) 0.174(17) -0.036(11) -0.044(12) 0.013(9)
O12 0.196(17) 0.094(10) 0.073(9) -0.043(8) -0.044(11) 0.046(11)
Cl2 0.059(2) 0.070(2) 0.109(3) -0.0476(19) -0.0233(18) 0.0178(16)
O13 0.097(12) 0.159(16) 0.126(13) -0.082(13) -0.010(10) 0.018(11)
O14 0.173(15) 0.062(8) 0.106(10) -0.016(7) -0.066(11) 0.005(9)
O15 0.127(13) 0.047(7) 0.136(13) -0.021(8) -0.049(11) 0.003(8)
O16 0.053(8) 0.155(14) 0.171(15) -0.106(13) -0.008(9) 0.005(9)
Cl3 0.0945(19) 0.0657(14) 0.0852(17) -0.0258(13) -0.0064(14) -0.0037(13)
O17 0.208(10) 0.107(6) 0.132(6) -0.047(5) -0.074(6) 0.002(6)
Cl4 0.128(3) 0.110(2) 0.0752(17) -0.0065(16) 0.0074(17) 0.0304(19)
Cl5 0.0934(18) 0.0641(14) 0.0901(17) -0.0323(13) -0.0107(14) 0.0047(13)

loop_
_atom_type_symbol
_atom_type_description
_atom_type_scat_dispersion_real
_atom_type_scat_dispersion_imag
_atom_type_scat_source
C C 0.0033 0.0016 'International Tables Vol C Tables 4.2.6.8 and 6.1.1.4'
H H 0.0000 0.0000 'International Tables Vol C Tables 4.2.6.8 and 6.1.1.4'
Cl Cl 0.1484 0.1585 'International Tables Vol C Tables 4.2.6.8 and 6.1.1.4'
Fe Fe 0.3463 0.8444 'International Tables Vol C Tables 4.2.6.8 and 6.1.1.4'
N N 0.0061 0.0033 'International Tables Vol C Tables 4.2.6.8 and 6.1.1.4'
O O 0.0106 0.0060 'International Tables Vol C Tables 4.2.6.8 and 6.1.1.4'

loop_
_geom_angle_atom_site_label_1
_geom_angle_atom_site_label_2
_geom_angle_atom_site_label_3
_geom_angle
_geom_angle_site_symmetry_1
_geom_angle_site_symmetry_3
C2 C1 H1 124.9 . .
N1 C1 H1 124.9 . .
N1 C1 C2 110.1(6) . .
C1 C2 H2 126.4 . .
C3 C2 C1 107.3(7) . .
C3 C2 H2 126.4 . .
C2 C3 H3 125.9 . .
C2 C3 N2 108.3(7) . .
N2 C3 H3 125.9 . .
C5 C4 N2 128.0(6) . .
N3 C4 C5 121.4(6) . .
N3 C4 N2 110.6(6) . .
C4 C5 H5 120.7 . .
C4 C5 C6 118.6(7) . .
C6 C5 H5 120.7 . .
C5 C6 C12 122.3(7) . .
C7 C6 C5 120.4(6) . .
C7 C6 C12 117.3(7) . .
C6 C7 H7 121.5 . .
C8 C7 C6 117.0(6) . .
C8 C7 H7 121.5 . .
C7 C8 N4 126.9(6) . .
N3 C8 C7 122.1(6) . .
N3 C8 N4 110.8(6) . .
C10 C9 H9 126.8 . .
N4 C9 H9 126.8 . .
N4 C9 C10 106.4(7) . .
C9 C10 H10 126.9 . .
C11 C10 C9 106.2(7) . .
C11 C10 H10 126.9 . .
C10 C11 H11 123.6 . .
N5 C11 C10 112.8(7) . .
N5 C11 H11 123.6 . .
O1 C12 C6 122.4(8) . .
O1 C12 O2 125.7(7) . .
O2 C12 C6 111.9(7) . .
H13A C13A H13B 109.9 . .
C14A C13A H13A 112.3 . .
C14A C13A H13B 112.3 . .
O2 C13A H13A 112.3 . .
O2 C13A H13B 112.3 . .
O2 C13A C14A 97.5(15) . .
H13C C13B H13D 108.0 . .
C14B C13B H13C 109.4 . .
C14B C13B H13D 109.4 . .
O2 C13B H13C 109.4 . .
O2 C13B H13D 109.4 . .
O2 C13B C14B 111.0(15) . .
C13A C14A H14A 109.5 . .
C13A C14A H14B 109.5 . .
C13A C14A H14C 109.5 . .
H14A C14A H14B 109.5 . .
H14A C14A H14C 109.5 . .
H14B C14A H14C 109.5 . .
C13B C14B H14D 109.5 . .
C13B C14B H14E 109.5 . .
C13B C14B H14F 109.5 . .
H14D C14B H14E 109.5 . .
H14D C14B H14F 109.5 . .
H14E C14B H14F 109.5 . .
C16 C15 H15 124.7 . .
N6 C15 H15 124.7 . .
N6 C15 C16 110.6(7) . .
C15 C16 H16A 110.5 . .
C15 C16 H16B 110.5 . .
C15 C16 C17 106.1(7) . .
H16A C16 H16B 108.7 . .
C17 C16 H16A 110.5 . .
C17 C16 H16B 110.5 . .
C16 C17 H17 126.9 . .
N7 C17 C16 106.1(7) . .
N7 C17 H17 126.9 . .
C19 C18 N7 127.8(6) . .
N8 C18 C19 122.0(6) . .
N8 C18 N7 110.1(5) . .
C18 C19 H19 121.2 . .
C20 C19 C18 117.6(6) . .
C20 C19 H19 121.2 . .
C19 C20 C21 121.7(6) . .
C19 C20 C26 121.1(6) . .
C21 C20 C26 117.2(6) . .
C20 C21 H21 122.0 . .
C22 C21 C20 115.9(6) . .
C22 C21 H21 122.0 . .
C21 C22 N9 126.3(6) . .
N8 C22 C21 123.3(6) . .
N8 C22 N9 110.4(5) . .
C24 C23 H23 126.4 . .
N9 C23 H23 126.4 . .
N9 C23 C24 107.2(7) . .
C23 C24 H24A 110.7 . .
C23 C24 H24B 110.7 . .
C23 C24 C25 105.3(7) . .
H24A C24 H24B 108.8 . .
C25 C24 H24A 110.7 . .
C25 C24 H24B 110.7 . .
C24 C25 H25 125.0 . .
N10 C25 C24 110.0(6) . .
N10 C25 H25 125.0 . .
O3 C26 C20 122.6(7) . .
O3 C26 O4 127.3(7) . .
O4 C26 C20 110.1(6) . .
H27A C27 H27B 108.3 . .
C28 C27 H27A 109.9 . .
C28 C27 H27B 109.9 . .
O4 C27 H27A 109.9 . .
O4 C27 H27B 109.9 . .
O4 C27 C28 109.1(7) . .
C27 C28 H28A 109.5 . .
C27 C28 H28B 109.5 . .
C27 C28 H28C 109.5 . .
H28A C28 H28B 109.5 . .
H28A C28 H28C 109.5 . .
H28B C28 H28C 109.5 . .
N1 Fe1 N5 160.8(2) . .
N1 Fe1 N10 92.5(2) . .
N3 Fe1 N1 80.2(2) . .
N3 Fe1 N5 80.6(2) . .
N3 Fe1 N6 98.9(2) . .
N3 Fe1 N10 101.0(2) . .
N5 Fe1 N10 90.1(2) . .
N6 Fe1 N1 90.2(2) . .
N6 Fe1 N5 93.8(2) . .
N6 Fe1 N10 160.1(2) . .
N8 Fe1 N1 98.7(2) . .
N8 Fe1 N3 178.7(2) . .
N8 Fe1 N5 100.5(2) . .
N8 Fe1 N6 80.2(2) . .
N8 Fe1 N10 79.9(2) . .
C1 N1 Fe1 142.3(5) . .
C1 N1 N2 105.9(6) . .
N2 N1 Fe1 111.7(4) . .
C3 N2 C4 134.3(6) . .
C3 N2 N1 108.4(6) . .
N1 N2 C4 117.3(5) . .
C4 N3 C8 120.4(6) . .
C4 N3 Fe1 120.0(5) . .
C8 N3 Fe1 119.7(5) . .
C9 N4 C8 131.6(6) . .
C9 N4 N5 111.1(6) . .
N5 N4 C8 117.2(5) . .
C11 N5 Fe1 144.3(5) . .
C11 N5 N4 103.6(5) . .
N4 N5 Fe1 111.6(4) . .
C15 N6 Fe1 141.6(5) . .
C15 N6 N7 106.0(6) . .
N7 N6 Fe1 112.2(4) . .
C17 N7 C18 131.5(6) . .
C17 N7 N6 111.1(6) . .
N6 N7 C18 117.4(5) . .
C18 N8 Fe1 120.0(4) . .
C22 N8 C18 119.3(5) . .
C22 N8 Fe1 120.7(4) . .
C23 N9 C22 131.7(6) . .
C23 N9 N10 111.9(5) . .
N10 N9 C22 116.4(5) . .
C25 N10 Fe1 141.7(5) . .
C25 N10 N9 105.6(5) . .
N9 N10 Fe1 112.6(4) . .
C12 O2 C13A 117.3(10) . .
C12 O2 C13B 117.0(10) . .
C26 O4 C27 118.0(6) . .
C30 C29 H29 124.3 . .
N11 C29 H29 124.3 . .
N11 C29 C30 111.4(6) . .
C29 C30 H30 127.4 . .
C31 C30 C29 105.2(7) . .
C31 C30 H30 127.4 . .
C30 C31 H31 126.8 . .
N12 C31 C30 106.4(7) . .
N12 C31 H31 126.8 . .
C34 C32 N12 126.1(6) . .
N13 C32 C34 124.0(6) . .
N13 C32 N12 110.0(5) . .
C32 C34 H34 121.6 . .
C35 C34 C32 116.9(6) . .
C35 C34 H34 121.6 . .
C34 C35 C36 122.0(6) . .
C34 C35 C41 118.6(6) . .
C36 C35 C41 119.4(6) . .
C35 C36 H36 122.0 . .
C35 C36 C37 116.1(6) . .
C37 C36 H36 122.0 . .
C36 C37 N14 125.9(6) . .
N13 C37 C36 123.4(6) . .
N13 C37 N14 110.7(5) . .
C39 C38 H38 127.4 . .
N14 C38 H38 127.4 . .
N14 C38 C39 105.2(7) . .
C38 C39 H39 126.5 . .
C40 C39 C38 106.9(7) . .
C40 C39 H39 126.5 . .
C39 C40 H40 124.4 . .
N15 C40 C39 111.2(7) . .
N15 C40 H40 124.4 . .
O5 C41 C35 122.7(7) . .
O5 C41 O6 126.2(7) . .
O6 C41 C35 111.1(6) . .
H42A C42 H42B 108.3 . .
C43 C42 H42A 109.9 . .
C43 C42 H42B 109.9 . .
C43 C42 O6 109.1(8) . .
O6 C42 H42A 109.9 . .
O6 C42 H42B 109.9 . .
C42 C43 H43A 109.5 . .
C42 C43 H43B 109.5 . .
C42 C43 H43C 109.5 . .
H43A C43 H43B 109.5 . .
H43A C43 H43C 109.5 . .
H43B C43 H43C 109.5 . .
C45 C44 H44 123.9 . .
N16 C44 H44 123.9 . .
N16 C44 C45 112.2(7) . .
C44 C45 H45 126.7 . .
C46 C45 C44 106.6(7) . .
C46 C45 H45 126.7 . .
C45 C46 H46 127.1 . .
N17 C46 C45 105.8(7) . .
N17 C46 H46 127.1 . .
C48 C47 N17 128.4(6) . .
C48 C47 N18 122.0(6) . .
N18 C47 N17 109.5(5) . .
C47 C48 H48 121.3 . .
C47 C48 C49 117.4(6) . .
C49 C48 H48 121.3 . .
C48 C49 C55 118.2(7) . .
C50 C49 C48 122.0(6) . .
C50 C49 C55 119.7(7) . .
C49 C50 H50 122.2 . .
C51 C50 C49 115.6(6) . .
C51 C50 H50 122.2 . .
C50 C51 N19 125.4(6) . .
N18 C51 C50 123.8(6) . .
N18 C51 N19 110.8(5) . .
C53 C52 H52 125.5 . .
C53 C52 N19 108.9(7) . .
N19 C52 H52 125.5 . .
C52 C53 H53 127.1 . .
C52 C53 C54 105.9(7) . .
C54 C53 H53 127.1 . .
C53 C54 H54 124.8 . .
N20 C54 C53 110.5(6) . .
N20 C54 H54 124.8 . .
O7 C55 C49 120.7(8) . .
O7 C55 O8 125.6(7) . .
O8 C55 C49 113.6(7) . .
H56A C56A H56B 108.1 . .
C57A C56A H56A 109.6 . .
C57A C56A H56B 109.6 . .
O8 C56A H56A 109.6 . .
O8 C56A H56B 109.6 . .
O8 C56A C57A 110.3(16) . .
H56C C56B H56D 109.6 . .
C57B C56B H56C 111.9 . .
C57B C56B H56D 111.9 . .
O8 C56B H56C 111.9 . .
O8 C56B H56D 111.9 . .
O8 C56B C57B 99.3(16) . .
C56A C57A H57A 109.5 . .
C56A C57A H57B 109.5 . .
C56A C57A H57C 109.5 . .
H57A C57A H57B 109.5 . .
H57A C57A H57C 109.5 . .
H57B C57A H57C 109.5 . .
C56B C57B H57D 109.5 . .
C56B C57B H57E 109.5 . .
C56B C57B H57F 109.5 . .
H57D C57B H57E 109.5 . .
H57D C57B H57F 109.5 . .
H57E C57B H57F 109.5 . .
N11 Fe2 N20 92.5(2) . .
N13 Fe2 N11 79.8(2) . .
N13 Fe2 N15 80.3(2) . .
N13 Fe2 N16 99.2(2) . .
N13 Fe2 N18 179.7(2) . .
N13 Fe2 N20 100.6(2) . .
N15 Fe2 N11 160.1(2) . .
N15 Fe2 N16 92.6(2) . .
N15 Fe2 N20 91.3(2) . .
N16 Fe2 N11 90.4(2) . .
N16 Fe2 N20 160.1(2) . .
N18 Fe2 N11 100.4(2) . .
N18 Fe2 N15 99.4(2) . .
N18 Fe2 N16 80.9(2) . .
N18 Fe2 N20 79.3(2) . .
C29 N11 Fe2 142.7(5) . .
C29 N11 N12 104.5(6) . .
N12 N11 Fe2 112.5(4) . .
C31 N12 C32 132.2(6) . .
C31 N12 N11 112.4(6) . .
N11 N12 C32 115.4(5) . .
C32 N13 C37 117.5(5) . .
C32 N13 Fe2 122.1(4) . .
C37 N13 Fe2 120.3(4) . .
C38 N14 C37 132.0(6) . .
C38 N14 N15 112.4(6) . .
N15 N14 C37 115.6(5) . .
C40 N15 Fe2 142.6(5) . .
C40 N15 N14 104.2(6) . .
N14 N15 Fe2 113.0(4) . .
C44 N16 Fe2 144.2(5) . .
C44 N16 N17 104.2(6) . .
N17 N16 Fe2 111.5(4) . .
C46 N17 C47 130.8(6) . .
C46 N17 N16 111.1(6) . .
N16 N17 C47 118.0(5) . .
C47 N18 Fe2 120.0(4) . .
C51 N18 C47 119.2(6) . .
C51 N18 Fe2 120.8(5) . .
C52 N19 C51 134.5(6) . .
C52 N19 N20 109.4(6) . .
N20 N19 C51 116.0(5) . .
C54 N20 Fe2 142.0(5) . .
C54 N20 N19 105.3(6) . .
N19 N20 Fe2 112.7(4) . .
C41 O6 C42 120.5(7) . .
C55 O8 C56A 115.1(10) . .
C55 O8 C56B 121.5(12) . .
H58A C58 H58B 109.5 . .
H58A C58 H58C 109.5 . .
H58B C58 H58C 109.5 . .
C59 C58 H58A 109.5 . .
C59 C58 H58B 109.5 . .
C59 C58 H58C 109.5 . .
C60 C59 C58 112.1(13) . .
O29 C59 C58 124.8(15) . .
O29 C59 C60 123.1(14) . .
C59 C60 H60A 109.5 . .
C59 C60 H60B 109.5 . .
C59 C60 H60C 109.5 . .
H60A C60 H60B 109.5 . .
H60A C60 H60C 109.5 . .
H60B C60 H60C 109.5 . .
H61A C61 H61B 109.5 . .
H61A C61 H61C 109.5 . .
H61B C61 H61C 109.5 . .
C62 C61 H61A 109.5 . .
C62 C61 H61B 109.5 . .
C62 C61 H61C 109.5 . .
C61 C62 C63 120.7(12) . .
O30 C62 C61 120.0(16) . .
O30 C62 C63 118.7(15) . .
C62 C63 H63A 109.5 . .
C62 C63 H63B 109.5 . .
C62 C63 H63C 109.5 . .
H63A C63 H63B 109.5 . .
H63A C63 H63C 109.5 . .
H63B C63 H63C 109.5 . .
H64A C64 H64B 109.5 . .
H64A C64 H64C 109.5 . .
H64B C64 H64C 109.5 . .
C65 C64 H64A 109.5 . .
C65 C64 H64B 109.5 . .
C65 C64 H64C 109.5 . .
C66 C65 C64 117.4(13) . .
O31 C65 C64 116.5(14) . .
O31 C65 C66 126.1(15) . .
C65 C66 H66A 109.5 . .
C65 C66 H66B 109.5 . .
C65 C66 H66C 109.5 . .
H66A C66 H66B 109.5 . .
H66A C66 H66C 109.5 . .
H66B C66 H66C 109.5 . .
O9 Cl1 O9 180.0 2_656 .
O9 Cl1 O12 101.8(7) 2_656 2_656
O9 Cl1 O12 78.2(7) 2_656 .
O9 Cl1 O12 101.8(7) . .
O9 Cl1 O12 78.2(7) . 2_656
O10 Cl1 O9 69.8(8) 2_656 .
O10 Cl1 O9 110.2(8) 2_656 2_656
O10 Cl1 O9 69.8(8) . 2_656
O10 Cl1 O9 110.2(8) . .
O10 Cl1 O10 180.0 . 2_656
O10 Cl1 O12 105.0(11) 2_656 2_656
O10 Cl1 O12 75.0(11) . 2_656
O10 Cl1 O12 105.0(11) . .
O10 Cl1 O12 75.0(11) 2_656 .
O11 Cl1 O9 64.9(9) . .
O11 Cl1 O9 64.9(9) 2_656 2_656
O11 Cl1 O9 115.1(9) 2_656 .
O11 Cl1 O9 115.1(9) . 2_656
O11 Cl1 O10 68.8(10) . .
O11 Cl1 O10 111.2(10) . 2_656
O11 Cl1 O10 111.2(10) 2_656 .
O11 Cl1 O10 68.8(10) 2_656 2_656
O11 Cl1 O11 180.0 2_656 .
O11 Cl1 O12 67.2(9) . .
O11 Cl1 O12 112.8(9) . 2_656
O11 Cl1 O12 67.2(9) 2_656 2_656
O11 Cl1 O12 112.8(9) 2_656 .
O12 Cl1 O12 180.0(14) . 2_656
Cl1 O9 O10 54.0(7) . 2_656
Cl1 O9 O11 55.1(8) . .
O11 O9 O10 93.4(12) . 2_656
Cl1 O10 O9 56.2(7) . 2_656
Cl1 O10 O11 54.5(8) . .
Cl1 O10 O12 56.0(8) . 2_656
O9 O10 O12 85.0(11) 2_656 2_656
O11 O10 O9 95.8(12) . 2_656
O11 O10 O12 92.1(11) . 2_656
Cl1 O11 O9 60.0(8) . .
Cl1 O11 O10 56.8(9) . .
Cl1 O11 O12 61.7(9) . .
O9 O11 O10 98.9(13) . .
O9 O11 O12 95.7(12) . .
O10 O11 O12 94.7(13) . .
Cl1 O12 O10 48.9(7) . 2_656
Cl1 O12 O11 51.1(7) . .
O11 O12 O10 83.8(10) . 2_656
O13 Cl2 O13 180.0(13) 2_757 .
O13 Cl2 O14 101.0(9) 2_757 2_757
O13 Cl2 O14 79.0(9) . 2_757
O13 Cl2 O14 79.0(9) 2_757 .
O13 Cl2 O14 101.0(9) . .
O13 Cl2 O16 66.9(8) . .
O13 Cl2 O16 66.9(8) 2_757 2_757
O13 Cl2 O16 113.1(8) 2_757 .
O13 Cl2 O16 113.1(8) . 2_757
O14 Cl2 O14 180.0 2_757 .
O15 Cl2 O13 58.5(9) . 2_757
O15 Cl2 O13 121.5(9) 2_757 2_757
O15 Cl2 O13 121.5(9) . .
O15 Cl2 O13 58.5(9) 2_757 .
O15 Cl2 O14 106.9(7) 2_757 2_757
O15 Cl2 O14 73.1(7) 2_757 .
O15 Cl2 O14 73.1(7) . 2_757
O15 Cl2 O14 106.9(7) . .
O15 Cl2 O15 180.0(14) 2_757 .
O15 Cl2 O16 72.0(9) 2_757 2_757
O15 Cl2 O16 108.0(9) . 2_757
O15 Cl2 O16 108.0(9) 2_757 .
O15 Cl2 O16 72.0(9) . .
O16 Cl2 O14 104.7(9) 2_757 .
O16 Cl2 O14 75.3(9) 2_757 2_757
O16 Cl2 O14 104.7(9) . 2_757
O16 Cl2 O14 75.3(9) . .
O16 Cl2 O16 180.0 2_757 .
Cl2 O13 O16 56.8(8) . .
O15 O13 Cl2 60.1(9) 2_757 .
O15 O13 O16 101.7(13) 2_757 .
Cl2 O14 O15 47.7(5) . 2_757
Cl2 O15 O14 59.2(7) . 2_757
Cl2 O15 O16 54.7(7) . .
O13 O15 Cl2 61.3(9) 2_757 .
O13 O15 O14 94.1(12) 2_757 2_757
O13 O15 O16 102.2(12) 2_757 .
O16 O15 O14 88.2(10) . 2_757
Cl2 O16 O13 56.2(8) . .
Cl2 O16 O15 53.3(7) . .
O13 O16 O15 99.1(11) . .
O17 Cl3 O18A 102.8(6) . .
O17 Cl3 O18B 93.3(16) . .
O17 Cl3 O20B 111.2(9) . .
O19A Cl3 O17 104.4(7) . .
O19A Cl3 O18A 108.6(8) . .
O19B Cl3 O17 131.7(18) . .
O19B Cl3 O18B 111(3) . .
O19B Cl3 O20B 110(2) . .
O20A Cl3 O17 109.8(9) . .
O20A Cl3 O18A 101.2(11) . .
O20A Cl3 O19A 127.6(12) . .
O20B Cl3 O18B 90.2(18) . .
O22A Cl4 O21A 117.0(8) . .
O22A Cl4 O23A 104.3(9) . .
O22A Cl4 O24A 118.8(9) . .
O22B Cl4 O21B 131.9(16) . .
O23A Cl4 O21A 106.6(8) . .
O23A Cl4 O24A 122.9(9) . .
O23B Cl4 O21B 93(2) . .
O23B Cl4 O22B 71.2(18) . .
O24A Cl4 O21A 86.2(8) . .
O24B Cl4 O21B 79.3(18) . .
O24B Cl4 O22B 114.4(19) . .
O24B Cl4 O23B 172(2) . .
Cl4 O22B O23B 53.9(11) . .
Cl4 O23B O22B 54.9(12) . .
O26A Cl5 O25A 97.0(7) . .
O26A Cl5 O27A 105.8(10) . .
O26B Cl5 O25B 115(2) . .
O26B Cl5 O27B 119(2) . .
O26B Cl5 O28B 133.1(17) . .
O27A Cl5 O25A 108.8(9) . .
O27B Cl5 O25B 118.1(19) . .
O27B Cl5 O28B 107.7(16) . .
O28A Cl5 O25A 121.6(9) . .
O28A Cl5 O26A 136.6(10) . .
O28A Cl5 O27A 81.3(11) . .
O28B Cl5 O25B 34.0(13) . .
O28B O25B Cl5 71.8(17) . .
O25B O28B Cl5 74.2(18) . .

loop_
_geom_bond_atom_site_label_1
_geom_bond_atom_site_label_2
_geom_bond_distance
_geom_bond_site_symmetry_2
C1 H1 0.9300 .
C1 C2 1.382(10) .
C1 N1 1.325(8) .
C2 H2 0.9300 .
C2 C3 1.323(10) .
C3 H3 0.9300 .
C3 N2 1.366(9) .
C4 C5 1.367(8) .
C4 N2 1.387(8) .
C4 N3 1.337(8) .
C5 H5 0.9300 .
C5 C6 1.392(9) .
C6 C7 1.392(9) .
C6 C12 1.497(9) .
C7 H7 0.9300 .
C7 C8 1.386(8) .
C8 N3 1.339(8) .
C8 N4 1.394(8) .
C9 H9 0.9300 .
C9 C10 1.366(10) .
C9 N4 1.349(9) .
C10 H10 0.9300 .
C10 C11 1.361(10) .
C11 H11 0.9300 .
C11 N5 1.319(8) .
C12 O1 1.182(9) .
C12 O2 1.325(10) .
C13A H13A 0.9700 .
C13A H13B 0.9700 .
C13A C14A 1.63(3) .
C13A O2 1.50(2) .
C13B H13C 0.9700 .
C13B H13D 0.9700 .
C13B C14B 1.65(3) .
C13B O2 1.45(2) .
C14A H14A 0.9600 .
C14A H14B 0.9600 .
C14A H14C 0.9600 .
C14B H14D 0.9600 .
C14B H14E 0.9600 .
C14B H14F 0.9600 .
C15 H15 0.9300 .
C15 C16 1.379(10) .
C15 N6 1.336(8) .
C16 H16A 0.9700 .
C16 H16B 0.9700 .
C16 C17 1.398(10) .
C17 H17 0.9300 .
C17 N7 1.351(9) .
C18 C19 1.381(8) .
C18 N7 1.396(8) .
C18 N8 1.341(7) .
C19 H19 0.9300 .
C19 C20 1.370(9) .
C20 C21 1.401(9) .
C20 C26 1.527(9) .
C21 H21 0.9300 .
C21 C22 1.380(8) .
C22 N8 1.330(8) .
C22 N9 1.412(8) .
C23 H23 0.9300 .
C23 C24 1.358(10) .
C23 N9 1.322(8) .
C24 H24A 0.9700 .
C24 H24B 0.9700 .
C24 C25 1.420(10) .
C25 H25 0.9300 .
C25 N10 1.305(8) .
C26 O3 1.182(8) .
C26 O4 1.321(8) .
C27 H27A 0.9700 .
C27 H27B 0.9700 .
C27 C28 1.458(12) .
C27 O4 1.447(8) .
C28 H28A 0.9600 .
C28 H28B 0.9600 .
C28 H28C 0.9600 .
Fe1 N1 1.971(6) .
Fe1 N3 1.898(5) .
Fe1 N5 1.971(6) .
Fe1 N6 1.967(6) .
Fe1 N8 1.889(5) .
Fe1 N10 1.977(6) .
N1 N2 1.384(7) .
N4 N5 1.385(7) .
N6 N7 1.364(7) .
N9 N10 1.365(7) .
C29 H29 0.9300 .
C29 C30 1.406(10) .
C29 N11 1.317(8) .
C30 H30 0.9300 .
C30 C31 1.393(10) .
C31 H31 0.9300 .
C31 N12 1.330(8) .
C32 C34 1.377(8) .
C32 N12 1.434(8) .
C32 N13 1.321(7) .
C34 H34 0.9300 .
C34 C35 1.356(9) .
C35 C36 1.379(9) .
C35 C41 1.522(9) .
C36 H36 0.9300 .
C36 C37 1.386(9) .
C37 N13 1.336(8) .
C37 N14 1.406(8) .
C38 H38 0.9300 .
C38 C39 1.392(10) .
C38 N14 1.356(9) .
C39 H39 0.9300 .
C39 C40 1.378(11) .
C40 H40 0.9300 .
C40 N15 1.344(8) .
C41 O5 1.184(9) .
C41 O6 1.319(9) .
C42 H42A 0.9700 .
C42 H42B 0.9700 .
C42 C43 1.396(13) .
C42 O6 1.455(9) .
C43 H43A 0.9600 .
C43 H43B 0.9600 .
C43 H43C 0.9600 .
C44 H44 0.9300 .
C44 C45 1.380(10) .
C44 N16 1.321(9) .
C45 H45 0.9300 .
C45 C46 1.377(10) .
C46 H46 0.9300 .
C46 N17 1.365(8) .
C47 C48 1.350(8) .
C47 N17 1.400(8) .
C47 N18 1.363(8) .
C48 H48 0.9300 .
C48 C49 1.399(9) .
C49 C50 1.389(9) .
C49 C55 1.500(9) .
C50 H50 0.9300 .
C50 C51 1.378(8) .
C51 N18 1.325(8) .
C51 N19 1.405(8) .
C52 H52 0.9300 .
C52 C53 1.333(11) .
C52 N19 1.341(9) .
C53 H53 0.9300 .
C53 C54 1.385(10) .
C54 H54 0.9300 .
C54 N20 1.330(8) .
C55 O7 1.214(9) .
C55 O8 1.280(9) .
C56A H56A 0.9700 .
C56A H56B 0.9700 .
C56A C57A 1.67(3) .
C56A O8 1.51(2) .
C56B H56C 0.9700 .
C56B H56D 0.9700 .
C56B C57B 1.58(3) .
C56B O8 1.49(2) .
C57A H57A 0.9600 .
C57A H57B 0.9600 .
C57A H57C 0.9600 .
C57B H57D 0.9600 .
C57B H57E 0.9600 .
C57B H57F 0.9600 .
Fe2 N11 1.981(6) .
Fe2 N13 1.880(5) .
Fe2 N15 1.956(6) .
Fe2 N16 1.971(6) .
Fe2 N18 1.899(5) .
Fe2 N20 1.987(6) .
N11 N12 1.387(7) .
N14 N15 1.379(7) .
N16 N17 1.393(7) .
N19 N20 1.373(7) .
C58 H58A 0.9600 .
C58 H58B 0.9600 .
C58 H58C 0.9600 .
C58 C59 1.495(19) .
C59 C60 1.43(2) .
C59 O29 1.184(15) .
C60 H60A 0.9600 .
C60 H60B 0.9600 .
C60 H60C 0.9600 .
C61 H61A 0.9600 .
C61 H61B 0.9600 .
C61 H61C 0.9600 .
C61 C62 1.30(2) .
C62 C63 1.462(18) .
C62 O30 1.181(15) .
C63 H63A 0.9600 .
C63 H63B 0.9600 .
C63 H63C 0.9600 .
C64 H64A 0.9600 .
C64 H64B 0.9600 .
C64 H64C 0.9600 .
C64 C65 1.46(2) .
C65 C66 1.45(2) .
C65 O31 1.207(15) .
C66 H66A 0.9600 .
C66 H66B 0.9600 .
C66 H66C 0.9600 .
Cl1 O9 1.411(12) .
Cl1 O9 1.411(12) 2_656
Cl1 O10 1.372(14) 2_656
Cl1 O10 1.372(14) .
Cl1 O11 1.335(16) .
Cl1 O11 1.335(16) 2_656
Cl1 O12 1.510(13) 2_656
Cl1 O12 1.510(13) .
O9 O10 1.593(19) 2_656
O9 O11 1.47(2) .
O10 O11 1.53(2) .
O10 O12 1.76(2) 2_656
O11 O12 1.58(2) .
Cl2 O13 1.387(15) 2_757
Cl2 O13 1.387(15) .
Cl2 O14 1.593(13) .
Cl2 O14 1.593(13) 2_757
Cl2 O15 1.371(12) 2_757
Cl2 O15 1.371(12) .
Cl2 O16 1.396(13) 2_757
Cl2 O16 1.396(13) .
O13 O15 1.348(19) 2_757
O13 O16 1.53(2) .
O14 O15 1.775(19) 2_757
O15 O16 1.626(19) .
Cl3 O17 1.436(8) .
Cl3 O18A 1.462(11) .
Cl3 O18B 1.50(4) .
Cl3 O19A 1.428(15) .
Cl3 O19B 1.24(4) .
Cl3 O20A 1.390(19) .
Cl3 O20B 1.47(2) .
Cl4 O21A 1.500(11) .
Cl4 O21B 1.496(18) .
Cl4 O22A 1.391(11) .
Cl4 O22B 1.462(17) .
Cl4 O23A 1.449(11) .
Cl4 O23B 1.444(19) .
Cl4 O24A 1.455(13) .
Cl4 O24B 1.431(18) .
O22B O23B 1.69(4) .
Cl5 O25A 1.476(9) .
Cl5 O25B 1.436(17) .
Cl5 O26A 1.422(11) .
Cl5 O26B 1.391(18) .
Cl5 O27A 1.473(15) .
Cl5 O27B 1.411(18) .
Cl5 O28A 1.382(15) .
Cl5 O28B 1.418(15) .
O25B O28B 0.84(3) .
